data_2018900
loop_
_publ_author_name
'Arce, Alejandro'
'De Sanctis, Ysaura'
'Galarza, Esperanza'
'Garland, Mar\'ia Teresa'
'Baggio, Ricardo'

_publ_section_title
;
 Two complexes derived from the reaction of <i>M</i>~3~(CO)~12~ clusters
 (<i>M</i> = Ru, Os) with the 9-(triphenylphosphonio)fluorenide ylide:
 tricarbonyl[9-(triphenylphosphonio)fluorenylidene]ruthenium and
 nonacarbonyl-\m~3~-fluorenylidene-\m~2~-hydrido-<i>triangulo</i>-triosmium(III)
;
_journal_coeditor_code DT3019
_journal_issue 4
_journal_name_full 'Acta Crystallographica Section C'
_journal_page_first 363
_journal_page_last 366
_journal_paper_doi 10.1107/S0108270113005489
_journal_volume 69
_journal_year 2013
_chemical_formula_iupac '[Os3 H (C13 H7) (C O)9]'
_chemical_formula_moiety 'C22 H8 O9 Os3'
_chemical_formula_sum 'C22 H8 O9 Os3'
_chemical_formula_weight 986.88
_chemical_name_systematic
;
Nonacarbonyl-\m~3~-fluorenylidene-\m~2~-hydrido-<i>triangulo</i>-triosmium(III)
;
_space_group_IT_number 14
_symmetry_cell_setting monoclinic
_symmetry_space_group_name_Hall '-P 2yn'
_symmetry_space_group_name_H-M 'P 1 21/n 1'
_atom_sites_solution_hydrogens geom
_atom_sites_solution_primary direct
_atom_sites_solution_secondary difmap
_audit_creation_method SHELXL97
_cell_angle_alpha 90.00
_cell_angle_beta 103.771(13)
_cell_angle_gamma 90.00
_cell_formula_units_Z 4
_cell_length_a 9.3325(13)
_cell_length_b 13.960(2)
_cell_length_c 17.865(3)
_cell_measurement_reflns_used 25
_cell_measurement_temperature 295(2)
_cell_measurement_theta_max 12.5
_cell_measurement_theta_min 5
_cell_volume 2260.6(6)
_computing_cell_refinement 'P3/P4-PC (Siemens, 1991)'
_computing_data_collection 'P3/P4-PC (Siemens, 1991)'
_computing_data_reduction 'P3/P4-PC (Siemens, 1991)'
_computing_molecular_graphics 'SHELXTL-NT (Sheldrick, 2008)'
_computing_publication_material
;
SHELXTL-NT (Sheldrick, 2008) and PLATON (Spek, 2009)
;
_computing_structure_refinement 'SHELXL97 (Sheldrick, 2008)'
_computing_structure_solution 'SHELXS97 (Sheldrick, 2008)'
_diffrn_ambient_temperature 295(2)
_diffrn_measured_fraction_theta_full 1.000
_diffrn_measured_fraction_theta_max 1.000
_diffrn_measurement_device_type 'Siemens R3m'
_diffrn_measurement_method \w/2\q
_diffrn_radiation_monochromator graphite
_diffrn_radiation_source 'fine-focus sealed tube'
_diffrn_radiation_type MoK\a
_diffrn_radiation_wavelength 0.71073
_diffrn_reflns_av_R_equivalents 0.0510
_diffrn_reflns_av_sigmaI/netI 0.0695
_diffrn_reflns_limit_h_max 11
_diffrn_reflns_limit_h_min -1
_diffrn_reflns_limit_k_max 16
_diffrn_reflns_limit_k_min -1
_diffrn_reflns_limit_l_max 20
_diffrn_reflns_limit_l_min -21
_diffrn_reflns_number 4675
_diffrn_reflns_theta_full 25.00
_diffrn_reflns_theta_max 25.00
_diffrn_reflns_theta_min 1.87
_diffrn_standards_decay_% 1
_diffrn_standards_interval_count 98
_diffrn_standards_number 2
_exptl_absorpt_coefficient_mu 16.872
_exptl_absorpt_correction_T_max 0.38
_exptl_absorpt_correction_T_min 0.22
_exptl_absorpt_correction_type psi-scan
_exptl_absorpt_process_details '(XEMP in SHELXTL-NT; Sheldrick, 2008)'
_exptl_crystal_colour orange
_exptl_crystal_density_diffrn 2.900
_exptl_crystal_density_method 'not measured'
_exptl_crystal_description needle
_exptl_crystal_F_000 1760
_exptl_crystal_size_max 0.12
_exptl_crystal_size_mid 0.08
_exptl_crystal_size_min 0.06
_refine_diff_density_max 1.165
_refine_diff_density_min -1.302
_refine_ls_extinction_method none
_refine_ls_goodness_of_fit_ref 1.037
_refine_ls_hydrogen_treatment mixed
_refine_ls_matrix_type full
_refine_ls_number_parameters 311
_refine_ls_number_reflns 3975
_refine_ls_number_restraints 143
_refine_ls_restrained_S_all 1.021
_refine_ls_R_factor_all 0.0765
_refine_ls_R_factor_gt 0.0437
_refine_ls_shift/su_max 0.001
_refine_ls_shift/su_mean 0.000
_refine_ls_structure_factor_coef Fsqd
_refine_ls_weighting_details 'calc w = 1/[\s^2^(Fo^2^)+(0.0364P)^2^] where P=(Fo^2^+2Fc^2^)/3'
_refine_ls_weighting_scheme calc
_refine_ls_wR_factor_gt 0.0802
_refine_ls_wR_factor_ref 0.0903
_reflns_number_gt 2892
_reflns_number_total 3975
_reflns_threshold_expression I>2\s(I)
_cod_data_source_file dt3019.cif
_cod_data_source_block II
_cod_original_sg_symbol_H-M 'P 21/n'
_cod_database_code 2018900
_cod_database_fobs_code 2018900

loop_
_symmetry_equiv_pos_as_xyz
'x, y, z'
'-x+1/2, y+1/2, -z+1/2'
'-x, -y, -z'
'x-1/2, -y-1/2, z-1/2'

loop_
_atom_site_type_symbol
_atom_site_label
_atom_site_fract_x
_atom_site_fract_y
_atom_site_fract_z
_atom_site_U_iso_or_equiv
_atom_site_adp_type
_atom_site_calc_flag
_atom_site_refinement_flags
_atom_site_occupancy
_atom_site_symmetry_multiplicity
Os Os1 0.64687(6) 0.80258(4) 0.05241(3) 0.03423(16) Uani d DU 1 1
Os Os2 0.69732(6) 0.62514(4) 0.14762(3) 0.02987(15) Uani d DU 1 1
H H12 0.625(13) 0.668(5) 0.046(5) 0.036 Uiso d D 1 1
Os Os3 0.91348(6) 0.77009(4) 0.16136(3) 0.03143(15) Uani d U 1 1
C C1 0.4904(18) 0.8402(11) 0.1037(9) 0.050(3) Uani d U 1 1
O O1 0.4048(17) 0.8640(10) 0.1326(8) 0.093(5) Uani d U 1 1
C C2 0.6806(17) 0.9340(10) 0.0394(8) 0.046(3) Uani d U 1 1
O O2 0.7042(15) 1.0131(8) 0.0302(8) 0.079(4) Uani d U 1 1
C C3 0.5173(17) 0.7918(10) -0.0467(8) 0.043(3) Uani d U 1 1
O O3 0.4422(15) 0.7833(8) -0.1060(6) 0.072(4) Uani d U 1 1
C C4 0.5293(18) 0.6580(11) 0.1903(10) 0.051(4) Uani d U 1 1
O O4 0.4360(17) 0.6751(10) 0.2168(10) 0.106(5) Uani d U 1 1
C C5 0.7890(16) 0.5708(11) 0.2447(9) 0.045(3) Uani d U 1 1
O O5 0.8381(14) 0.5395(7) 0.3042(6) 0.065(3) Uani d U 1 1
C C6 0.6158(16) 0.5086(10) 0.1035(8) 0.035(3) Uani d U 1 1
O O6 0.5766(11) 0.4365(7) 0.0750(6) 0.048(3) Uani d U 1 1
C C7 1.005(2) 0.8914(11) 0.1556(10) 0.064(4) Uani d U 1 1
O O7 1.0633(17) 0.9620(9) 0.1490(9) 0.106(5) Uani d U 1 1
C C8 1.0765(17) 0.7181(10) 0.2352(8) 0.041(3) Uani d U 1 1
O O8 1.1673(12) 0.6855(8) 0.2820(6) 0.063(3) Uani d U 1 1
C C9 0.8105(18) 0.8140(10) 0.2324(8) 0.047(3) Uani d U 1 1
O O9 0.7459(12) 0.8417(8) 0.2752(6) 0.060(3) Uani d U 1 1
C C10 0.8903(14) 0.6179(9) 0.1107(7) 0.029(2) Uani d U 1 1
C C11 0.9271(14) 0.6832(9) 0.0526(7) 0.028(2) Uani d U 1 1
C C21 0.8445(16) 0.7666(10) 0.0228(8) 0.036(2) Uani d U 1 1
C C31 0.9179(19) 0.8207(12) -0.0267(8) 0.053(4) Uani d U 1 1
H H31 0.8774 0.8789 -0.0465 0.064 Uiso calc R 1 1
C C41 1.039(2) 0.7910(11) -0.0447(9) 0.055(4) Uani d U 1 1
H H41 1.0759 0.8284 -0.0790 0.067 Uiso calc R 1 1
C C51 1.1177(18) 0.7082(11) -0.0168(9) 0.050(4) Uani d U 1 1
H H51 1.2024 0.6905 -0.0323 0.061 Uiso calc R 1 1
C C61 1.0639(14) 0.6542(10) 0.0344(7) 0.032(3) Uani d U 1 1
C C12 1.0087(15) 0.5455(9) 0.1233(7) 0.031(3) Uani d U 1 1
C C22 1.0293(17) 0.4653(10) 0.1685(8) 0.044(4) Uani d U 1 1
H H22 0.9635 0.4506 0.1985 0.053 Uiso calc R 1 1
C C32 1.1501(16) 0.4054(11) 0.1692(9) 0.050(4) Uani d U 1 1
H H32 1.1636 0.3510 0.2002 0.059 Uiso calc R 1 1
C C42 1.2497(16) 0.4249(10) 0.1251(9) 0.045(3) Uani d U 1 1
H H42 1.3303 0.3850 0.1270 0.054 Uiso calc R 1 1
C C52 1.2276(17) 0.5047(10) 0.0781(9) 0.046(4) Uani d U 1 1
H H52 1.2912 0.5171 0.0462 0.055 Uiso calc R 1 1
C C62 1.1110(15) 0.5668(10) 0.0780(8) 0.037(3) Uani d U 1 1

loop_
_atom_site_aniso_label
_atom_site_aniso_U_11
_atom_site_aniso_U_22
_atom_site_aniso_U_33
_atom_site_aniso_U_12
_atom_site_aniso_U_13
_atom_site_aniso_U_23
Os1 0.0419(3) 0.0272(3) 0.0301(3) 0.0056(3) 0.0017(2) 0.0003(2)
Os2 0.0345(3) 0.0259(3) 0.0306(3) -0.0005(2) 0.0105(2) -0.0005(2)
Os3 0.0391(3) 0.0244(3) 0.0280(3) -0.0026(2) 0.0026(2) -0.0023(2)
C1 0.054(7) 0.049(8) 0.042(8) 0.018(7) 0.003(6) -0.002(7)
O1 0.115(12) 0.097(11) 0.081(10) 0.051(9) 0.050(9) -0.002(8)
C2 0.060(10) 0.033(5) 0.034(8) 0.008(5) -0.014(6) 0.002(5)
O2 0.097(10) 0.025(5) 0.105(11) 0.009(6) 0.003(8) 0.010(6)
C3 0.058(8) 0.027(7) 0.035(6) 0.016(7) -0.007(5) 0.000(5)
O3 0.102(10) 0.068(8) 0.031(6) -0.010(7) -0.013(6) 0.003(6)
C4 0.052(8) 0.046(9) 0.062(10) 0.003(6) 0.030(7) 0.000(7)
O4 0.105(12) 0.088(11) 0.156(15) 0.013(9) 0.093(11) -0.014(10)
C5 0.043(8) 0.049(9) 0.042(6) -0.016(6) 0.007(6) 0.008(6)
O5 0.110(10) 0.041(6) 0.035(5) -0.011(7) 0.001(6) 0.007(5)
C6 0.041(8) 0.033(6) 0.039(7) -0.008(5) 0.025(6) -0.001(5)
O6 0.058(7) 0.036(5) 0.048(6) -0.012(5) 0.011(5) 0.000(5)
C7 0.090(11) 0.031(6) 0.059(10) -0.023(7) -0.008(8) -0.005(6)
O7 0.122(13) 0.056(8) 0.120(13) -0.053(8) -0.007(10) 0.013(8)
C8 0.043(6) 0.036(8) 0.038(7) -0.006(5) -0.003(5) -0.004(5)
O8 0.050(7) 0.075(8) 0.054(7) 0.014(6) -0.006(5) -0.003(6)
C9 0.070(10) 0.039(7) 0.031(6) 0.019(7) 0.005(6) -0.006(6)
O9 0.061(7) 0.078(8) 0.038(6) 0.030(6) 0.004(5) -0.016(6)
C10 0.032(5) 0.020(4) 0.034(6) -0.003(4) 0.006(5) -0.002(3)
C11 0.029(6) 0.027(6) 0.030(5) -0.005(4) 0.010(5) -0.006(4)
C21 0.048(6) 0.033(6) 0.028(4) 0.002(5) 0.010(5) 0.005(4)
C31 0.073(10) 0.052(9) 0.038(7) -0.001(7) 0.020(8) 0.013(7)
C41 0.086(12) 0.042(9) 0.049(10) -0.016(7) 0.035(9) 0.006(7)
C51 0.067(10) 0.046(9) 0.048(9) -0.007(7) 0.031(8) -0.003(6)
C61 0.028(6) 0.039(7) 0.029(7) -0.006(5) 0.005(5) -0.009(5)
C12 0.036(7) 0.024(5) 0.033(7) -0.002(5) 0.005(5) -0.012(4)
C22 0.051(9) 0.041(8) 0.045(9) 0.013(6) 0.017(7) 0.005(6)
C32 0.039(8) 0.038(8) 0.069(11) 0.002(6) 0.007(7) 0.006(7)
C42 0.037(8) 0.038(8) 0.059(10) 0.006(6) 0.009(7) -0.007(6)
C52 0.044(9) 0.047(8) 0.051(9) 0.003(6) 0.023(7) -0.002(6)
C62 0.044(8) 0.033(7) 0.034(8) 0.004(5) 0.011(6) -0.008(5)

loop_
_atom_type_symbol
_atom_type_description
_atom_type_scat_dispersion_real
_atom_type_scat_dispersion_imag
_atom_type_scat_source
C C 0.0033 0.0016 'International Tables Vol C Tables 4.2.6.8 and 6.1.1.4'
H H 0.0000 0.0000 'International Tables Vol C Tables 4.2.6.8 and 6.1.1.4'
O O 0.0106 0.0060 'International Tables Vol C Tables 4.2.6.8 and 6.1.1.4'
Os Os -1.2165 7.6030 'International Tables Vol C Tables 4.2.6.8 and 6.1.1.4'

loop_
_geom_angle_atom_site_label_1
_geom_angle_atom_site_label_2
_geom_angle_atom_site_label_3
_geom_angle
C2 Os1 C3 92.9(6)
C2 Os1 C1 87.8(7)
C3 Os1 C1 94.4(6)
C2 Os1 C21 91.1(6)
C3 Os1 C21 98.6(6)
C1 Os1 C21 167.0(6)
C2 Os1 Os3 95.5(4)
C3 Os1 Os3 153.8(4)
C1 Os1 Os3 110.7(4)
C21 Os1 Os3 56.5(4)
C2 Os1 Os2 150.6(4)
C3 Os1 Os2 116.5(4)
C1 Os1 Os2 89.4(5)
C21 Os1 Os2 85.2(4)
Os3 Os1 Os2 58.402(19)
C2 Os1 H12 168(3)
C3 Os1 H12 80(3)
C1 Os1 H12 102(3)
C21 Os1 H12 80(4)
Os3 Os1 H12 87(3)
Os2 Os1 H12 38(3)
C6 Os2 C5 94.9(6)
C6 Os2 C4 94.8(6)
C5 Os2 C4 88.1(7)
C6 Os2 C10 96.9(5)
C5 Os2 C10 92.0(6)
C4 Os2 C10 168.2(6)
C6 Os2 Os3 149.5(4)
C5 Os2 Os3 92.9(4)
C4 Os2 Os3 114.9(5)
C10 Os2 Os3 53.4(3)
C6 Os2 Os1 119.0(4)
C5 Os2 Os1 146.0(4)
C4 Os2 Os1 89.7(5)
C10 Os2 Os1 83.6(3)
Os3 Os2 Os1 57.77(2)
C6 Os2 H12 82(3)
C5 Os2 H12 172(3)
C4 Os2 H12 100(3)
C10 Os2 H12 81(4)
Os3 Os2 H12 86(3)
Os1 Os2 H12 38(3)
C9 Os3 C8 96.3(6)
C9 Os3 C7 93.2(8)
C8 Os3 C7 94.7(7)
C9 Os3 C10 123.7(6)
C8 Os3 C10 84.6(5)
C7 Os3 C10 143.0(7)
C9 Os3 C11 151.7(6)
C8 Os3 C11 100.8(5)
C7 Os3 C11 107.7(6)
C10 Os3 C11 37.4(4)
C9 Os3 C21 130.6(6)
C8 Os3 C21 132.8(6)
C7 Os3 C21 88.6(6)
C10 Os3 C21 66.4(5)
C11 Os3 C21 35.1(4)
C9 Os3 Os1 84.5(5)
C8 Os3 Os1 166.4(4)
C7 Os3 Os1 98.8(5)
C10 Os3 Os1 83.8(3)
C11 Os3 Os1 73.7(3)
C21 Os3 Os1 46.7(3)
C9 Os3 Os2 79.7(5)
C8 Os3 Os2 102.9(4)
C7 Os3 Os2 161.6(6)
C10 Os3 Os2 46.0(3)
C11 Os3 Os2 74.5(3)
C21 Os3 Os2 83.4(3)
Os1 Os3 Os2 63.83(2)
O1 C1 Os1 177.7(17)
O2 C2 Os1 177.9(16)
O3 C3 Os1 178.2(14)
O4 C4 Os2 177.6(17)
O5 C5 Os2 176.7(15)
O6 C6 Os2 174.5(12)
O7 C7 Os3 176.3(19)
O8 C8 Os3 175.5(14)
O9 C9 Os3 179.0(13)
C11 C10 C12 103.8(11)
C11 C10 Os2 124.0(9)
C12 C10 Os2 131.6(9)
C11 C10 Os3 72.0(7)
C12 C10 Os3 125.2(9)
Os2 C10 Os3 80.6(4)
C21 C11 C61 124.8(12)
C21 C11 C10 124.6(12)
C61 C11 C10 110.5(11)
C21 C11 Os3 75.7(7)
C61 C11 Os3 124.2(9)
C10 C11 Os3 70.6(7)
C11 C21 C31 111.1(13)
C11 C21 Os1 122.1(9)
C31 C21 Os1 126.8(11)
C11 C21 Os3 69.2(7)
C31 C21 Os3 124.5(10)
Os1 C21 Os3 76.8(4)
C41 C31 C21 122.9(15)
C41 C31 H31 118.6
C21 C31 H31 118.6
C31 C41 C51 125.7(15)
C31 C41 H41 117.2
C51 C41 H41 117.2
C61 C51 C41 116.7(15)
C61 C51 H51 121.7
C41 C51 H51 121.7
C51 C61 C11 118.7(13)
C51 C61 C62 134.8(14)
C11 C61 C62 106.4(11)
C22 C12 C62 119.2(13)
C22 C12 C10 130.3(13)
C62 C12 C10 110.5(12)
C12 C22 C32 119.6(14)
C12 C22 H22 120.2
C32 C22 H22 120.2
C42 C32 C22 121.7(14)
C42 C32 H32 119.1
C22 C32 H32 119.1
C52 C42 C32 118.9(14)
C52 C42 H42 120.5
C32 C42 H42 120.5
C42 C52 C62 120.5(14)
C42 C52 H52 119.8
C62 C52 H52 119.8
C52 C62 C12 120.0(13)
C52 C62 C61 131.2(13)
C12 C62 C61 108.7(12)

loop_
_geom_bond_atom_site_label_1
_geom_bond_atom_site_label_2
_geom_bond_distance
_geom_bond_publ_flag
Os1 C2 1.885(15) y
Os1 C3 1.898(14) y
Os1 C1 1.971(17) y
Os1 C21 2.097(14) y
Os1 H12 1.89(7) ?
Os2 C6 1.886(14) y
Os2 C5 1.900(15) y
Os2 C4 1.954(16) y
Os2 C10 2.062(13) y
Os2 H12 1.88(7) ?
Os3 C9 1.868(15) y
Os3 C8 1.904(15) y
Os3 C7 1.912(16) y
Os3 C10 2.299(12) y
Os3 C11 2.319(12) y
Os3 C21 2.405(13) y
Os1 Os2 2.9782(8) y
Os1 Os3 2.8070(9) y
Os2 Os3 2.8264(8) y
C1 O1 1.101(18) ?
C2 O2 1.146(17) ?
C3 O3 1.129(16) ?
C4 O4 1.112(17) ?
C5 O5 1.139(16) ?
C6 O6 1.149(15) ?
C7 O7 1.144(18) ?
C8 O8 1.135(16) ?
C9 O9 1.148(16) ?
C10 C11 1.482(17) ?
C10 C12 1.475(18) ?
C11 C21 1.427(18) ?
C11 C61 1.448(18) ?
C21 C31 1.454(19) ?
C31 C41 1.32(2) ?
C31 H31 0.9300 ?
C41 C51 1.40(2) ?
C41 H41 0.9300 ?
C51 C61 1.369(19) ?
C51 H51 0.9300 ?
C61 C62 1.458(19) ?
C12 C22 1.367(19) ?
C12 C62 1.422(19) ?
C22 C32 1.402(19) ?
C22 H22 0.9300 ?
C32 C42 1.38(2) ?
C32 H32 0.9300 ?
C42 C52 1.38(2) ?
C42 H42 0.9300 ?
C52 C62 1.391(19) ?
C52 H52 0.9300 ?
